data_4332794
loop_
_publ_author_name
'Green, Shaun P.'
'Jones, Cameron'
'Lippert, Kai-Alexander'
'Mills, David P.'
'Stasch, Andreas'

_publ_section_title
;
 Complexes of an Anionic Gallium(I)N-Heterocyclic Carbene Analogue with
 Group 14 Element(II) Fragments:&#x00A0; Synthetic, Structural and
 Theoretical Studies
;
_journal_issue 18
_journal_name_full 'Inorganic Chemistry'
_journal_page_first 7242
_journal_page_last 7251
_journal_paper_doi 10.1021/ic060851t
_journal_volume 45
_journal_year 2006
_chemical_formula_sum 'C62 H98 Ga K N4 Sn'
_chemical_formula_weight 1126.95
_chemical_name_systematic
; 
 ? 
;
_space_group_IT_number 2
_symmetry_cell_setting triclinic
_symmetry_space_group_name_Hall '-P 1'
_symmetry_space_group_name_H-M 'P -1'
_atom_sites_solution_hydrogens geom
_atom_sites_solution_primary direct
_atom_sites_solution_secondary difmap
_audit_creation_method SHELXL-97
_cell_angle_alpha 93.00(3)
_cell_angle_beta 91.05(3)
_cell_angle_gamma 99.22(3)
_cell_formula_units_Z 4
_cell_length_a 12.574(3)
_cell_length_b 20.341(4)
_cell_length_c 25.091(5)
_cell_measurement_temperature 150(2)
_cell_volume 6324(2)
_computing_structure_refinement 'SHELXL-97 (Sheldrick, 1997)'
_computing_structure_solution 'SHELXS-97 (Sheldrick, 1990)'
_diffrn_ambient_temperature 150(2)
_diffrn_measured_fraction_theta_full 0.970
_diffrn_measured_fraction_theta_max 0.970
_diffrn_measurement_device_type 'Nonius Kappa CCD'
_diffrn_radiation_monochromator graphite
_diffrn_radiation_source 'fine-focus sealed tube'
_diffrn_radiation_type MoK\a
_diffrn_radiation_wavelength 0.71073
_diffrn_reflns_av_R_equivalents 0.0418
_diffrn_reflns_av_sigmaI/netI 0.0661
_diffrn_reflns_limit_h_max 15
_diffrn_reflns_limit_h_min -15
_diffrn_reflns_limit_k_max 24
_diffrn_reflns_limit_k_min -24
_diffrn_reflns_limit_l_max 30
_diffrn_reflns_limit_l_min -30
_diffrn_reflns_number 40379
_diffrn_reflns_theta_full 25.20
_diffrn_reflns_theta_max 25.20
_diffrn_reflns_theta_min 4.10
_exptl_absorpt_coefficient_mu 0.924
_exptl_absorpt_correction_T_max 0.821
_exptl_absorpt_correction_T_min 0.757
_exptl_absorpt_correction_type multi-scan
_exptl_absorpt_process_details 'Sortav (Blessing, 1995)'
_exptl_crystal_colour orange
_exptl_crystal_density_diffrn 1.184
_exptl_crystal_density_method 'not measured'
_exptl_crystal_description block
_exptl_crystal_F_000 2392
_exptl_crystal_size_max 0.23
_exptl_crystal_size_mid 0.20
_exptl_crystal_size_min 0.17
_refine_diff_density_max 2.704
_refine_diff_density_min -2.007
_refine_diff_density_rms 0.183
_refine_ls_extinction_method none
_refine_ls_goodness_of_fit_ref 1.165
_refine_ls_hydrogen_treatment constr
_refine_ls_matrix_type full
_refine_ls_number_parameters 1292
_refine_ls_number_reflns 22107
_refine_ls_number_restraints 24
_refine_ls_restrained_S_all 1.165
_refine_ls_R_factor_all 0.1483
_refine_ls_R_factor_gt 0.1366
_refine_ls_shift/su_max 0.001
_refine_ls_shift/su_mean 0.000
_refine_ls_structure_factor_coef Fsqd
_refine_ls_weighting_details 'calc w=1/[\s^2^(Fo^2^)+(0.0346P)^2^+210.2031P] where P=(Fo^2^+2Fc^2^)/3'
_refine_ls_weighting_scheme calc
_refine_ls_wR_factor_gt 0.3281
_refine_ls_wR_factor_ref 0.3337
_reflns_number_gt 19070
_reflns_number_total 22107
_reflns_threshold_expression >2sigma(I)
_cod_data_source_file ic060851tsup4.cif
_cod_data_source_block compound7
_cod_original_sg_symbol_H-M P-1
_cod_database_code 4332794

loop_
_symmetry_equiv_pos_as_xyz
'x, y, z'
'-x, -y, -z'

loop_
_atom_site_label
_atom_site_type_symbol
_atom_site_fract_x
_atom_site_fract_y
_atom_site_fract_z
_atom_site_U_iso_or_equiv
_atom_site_adp_type
_atom_site_occupancy
_atom_site_symmetry_multiplicity
_atom_site_calc_flag
_atom_site_refinement_flags
Sn1 Sn 0.76716(7) 0.81155(5) -0.13247(4) 0.0312(3) Uani 1 1 d .
Sn2 Sn 0.73915(7) 0.68116(5) 0.36101(4) 0.0311(3) Uani 1 1 d .
Ga1 Ga 0.74001(12) 0.77964(7) -0.23679(6) 0.0292(4) Uani 1 1 d .
Ga2 Ga 0.77638(11) 0.71046(7) 0.25967(6) 0.0296(4) Uani 1 1 d .
K1 K 0.9357(3) 0.6911(2) -0.12583(13) 0.0495(9) Uani 1 1 d .
K2 K 0.5871(3) 0.81249(19) 0.37522(14) 0.0475(9) Uani 1 1 d .
N1 N 0.7112(9) 0.8128(6) -0.3047(4) 0.034(3) Uani 1 1 d .
N2 N 0.8470(9) 0.7374(7) -0.2727(4) 0.039(3) Uani 1 1 d .
N3 N 1.0935(13) 0.7235(12) -0.0462(6) 0.079(6) Uani 1 1 d .
N4 N 0.8894(12) 0.6238(8) -0.0316(6) 0.059(4) Uani 1 1 d .
N5 N 0.6696(8) 0.7518(5) 0.2244(4) 0.028(2) Uani 1 1 d .
N6 N 0.8195(9) 0.6884(6) 0.1896(4) 0.033(3) Uani 1 1 d .
N7 N 0.4211(13) 0.8241(11) 0.4448(6) 0.076(5) Uani 1 1 d .
N8 N 0.6426(11) 0.8988(7) 0.4676(6) 0.053(3) Uani 1 1 d .
C1 C 0.7768(12) 0.7884(7) -0.3427(5) 0.037(3) Uani 1 1 d .
H1 H 0.7720 0.7988 -0.3790 0.044 Uiso 1 1 calc R
C2 C 0.8461(12) 0.7503(8) -0.3265(5) 0.038(3) Uani 1 1 d .
H2 H 0.8930 0.7326 -0.3507 0.046 Uiso 1 1 calc R
C3 C 0.6348(11) 0.8528(7) -0.3208(5) 0.036(3) Uani 1 1 d .
C4 C 0.5359(13) 0.8214(8) -0.3407(6) 0.044(4) Uani 1 1 d .
C5 C 0.4608(15) 0.8630(10) -0.3553(7) 0.059(5) Uani 1 1 d .
H5 H 0.3906 0.8429 -0.3677 0.071 Uiso 1 1 calc R
C6 C 0.4863(16) 0.9304(9) -0.3523(7) 0.058(5) Uani 1 1 d .
H6 H 0.4351 0.9569 -0.3634 0.070 Uiso 1 1 calc R
C7 C 0.5893(17) 0.9610(9) -0.3326(7) 0.060(5) Uani 1 1 d .
H7 H 0.6083 1.0082 -0.3311 0.072 Uiso 1 1 calc R
C8 C 0.6627(13) 0.9218(7) -0.3152(6) 0.044(4) Uani 1 1 d .
C9 C 0.5019(14) 0.7456(9) -0.3442(7) 0.053(4) Uani 1 1 d .
H9 H 0.5683 0.7254 -0.3380 0.064 Uiso 1 1 calc R
C10 C 0.429(2) 0.7271(11) -0.2999(9) 0.090(8) Uani 1 1 d .
H10A H 0.3580 0.7387 -0.3080 0.136 Uiso 1 1 calc R
H10B H 0.4588 0.7514 -0.2668 0.136 Uiso 1 1 calc R
H10C H 0.4219 0.6790 -0.2956 0.136 Uiso 1 1 calc R
C11 C 0.4542(17) 0.7180(11) -0.3982(7) 0.069(5) Uani 1 1 d .
H11A H 0.3906 0.7383 -0.4064 0.103 Uiso 1 1 calc R
H11B H 0.4332 0.6695 -0.3976 0.103 Uiso 1 1 calc R
H11C H 0.5080 0.7283 -0.4257 0.103 Uiso 1 1 calc R
C12 C 0.7698(14) 0.9561(7) -0.2895(7) 0.052(4) Uani 1 1 d .
H12 H 0.7902 0.9262 -0.2621 0.063 Uiso 1 1 calc R
C13 C 0.7668(17) 1.0231(9) -0.2611(7) 0.064(5) Uani 1 1 d .
H13A H 0.7646 1.0568 -0.2874 0.096 Uiso 1 1 calc R
H13B H 0.8313 1.0356 -0.2380 0.096 Uiso 1 1 calc R
H13C H 0.7024 1.0203 -0.2394 0.096 Uiso 1 1 calc R
C14 C 0.8594(19) 0.9628(12) -0.3304(10) 0.086(7) Uani 1 1 d U
H14A H 0.8775 0.9187 -0.3399 0.129 Uiso 1 1 calc R
H14B H 0.9233 0.9920 -0.3150 0.129 Uiso 1 1 calc R
H14C H 0.8345 0.9820 -0.3625 0.129 Uiso 1 1 calc R
C15 C 0.9279(11) 0.7032(7) -0.2525(5) 0.033(3) Uani 1 1 d .
C16 C 1.0322(11) 0.7403(8) -0.2378(6) 0.038(3) Uani 1 1 d .
C17 C 1.1113(14) 0.7054(8) -0.2187(6) 0.046(4) Uani 1 1 d .
H17 H 1.1806 0.7290 -0.2084 0.056 Uiso 1 1 calc R
C18 C 1.0898(13) 0.6373(9) -0.2148(7) 0.053(4) Uani 1 1 d .
H18 H 1.1455 0.6144 -0.2032 0.063 Uiso 1 1 calc R
C19 C 0.9898(15) 0.6023(9) -0.2271(6) 0.054(4) Uani 1 1 d .
H19 H 0.9749 0.5556 -0.2227 0.064 Uiso 1 1 calc R
C20 C 0.9090(11) 0.6361(7) -0.2465(6) 0.037(3) Uani 1 1 d .
C21 C 1.0580(14) 0.8135(8) -0.2432(6) 0.047(4) Uani 1 1 d .
H21 H 0.9883 0.8306 -0.2477 0.057 Uiso 1 1 calc R
C22 C 1.1176(14) 0.8506(9) -0.1926(7) 0.055(4) Uani 1 1 d .
H22A H 1.0713 0.8436 -0.1618 0.083 Uiso 1 1 calc R
H22B H 1.1343 0.8984 -0.1983 0.083 Uiso 1 1 calc R
H22C H 1.1846 0.8331 -0.1861 0.083 Uiso 1 1 calc R
C23 C 1.125(2) 0.8312(11) -0.2924(8) 0.082(7) Uani 1 1 d .
H23A H 1.1910 0.8114 -0.2908 0.123 Uiso 1 1 calc R
H23B H 1.1438 0.8797 -0.2932 0.123 Uiso 1 1 calc R
H23C H 1.0828 0.8137 -0.3248 0.123 Uiso 1 1 calc R
C24 C 0.7990(11) 0.5940(7) -0.2655(6) 0.039(3) Uani 1 1 d .
H24 H 0.7430 0.6237 -0.2616 0.046 Uiso 1 1 calc R
C25 C 0.7650(16) 0.5342(9) -0.2319(8) 0.068(5) Uani 1 1 d .
H25A H 0.6891 0.5159 -0.2398 0.101 Uiso 1 1 calc R
H25B H 0.7745 0.5484 -0.1939 0.101 Uiso 1 1 calc R
H25C H 0.8097 0.4999 -0.2403 0.101 Uiso 1 1 calc R
C26 C 0.7998(15) 0.5713(9) -0.3241(7) 0.061(5) Uani 1 1 d .
H26A H 0.8480 0.5381 -0.3287 0.091 Uiso 1 1 calc R
H26B H 0.8253 0.6097 -0.3451 0.091 Uiso 1 1 calc R
H26C H 0.7267 0.5514 -0.3363 0.091 Uiso 1 1 calc R
C27 C 0.7308(12) 0.9146(7) -0.1333(5) 0.037(3) Uani 1 1 d .
C28 C 0.6250(11) 0.9314(7) -0.1348(5) 0.038(3) Uani 1 1 d .
C29 C 0.6101(11) 0.9953(7) -0.1218(6) 0.039(3) Uani 1 1 d .
H29 H 0.5386 1.0049 -0.1220 0.046 Uiso 1 1 calc R
C30 C 0.6947(14) 1.0474(7) -0.1083(6) 0.045(4) Uani 1 1 d .
C31 C 0.7942(12) 1.0297(7) -0.1094(6) 0.042(3) Uani 1 1 d .
H31 H 0.8535 1.0639 -0.1001 0.051 Uiso 1 1 calc R
C32 C 0.8183(13) 0.9665(7) -0.1229(6) 0.043(4) Uani 1 1 d .
C33 C 0.5275(11) 0.8793(7) -0.1495(5) 0.037(3) Uani 1 1 d .
H33 H 0.5524 0.8355 -0.1565 0.045 Uiso 1 1 calc R
C34 C 0.4452(13) 0.8715(9) -0.1055(7) 0.052(4) Uani 1 1 d .
H34A H 0.4759 0.8529 -0.0746 0.078 Uiso 1 1 calc R
H34B H 0.3802 0.8415 -0.1188 0.078 Uiso 1 1 calc R
H34C H 0.4265 0.9152 -0.0949 0.078 Uiso 1 1 calc R
C35 C 0.4720(12) 0.8976(9) -0.2018(6) 0.046(4) Uani 1 1 d .
H35A H 0.4410 0.9383 -0.1948 0.069 Uiso 1 1 calc R
H35B H 0.4147 0.8609 -0.2137 0.069 Uiso 1 1 calc R
H35C H 0.5256 0.9049 -0.2297 0.069 Uiso 1 1 calc R
C36 C 0.6752(13) 1.1172(8) -0.0886(6) 0.045(4) Uani 1 1 d .
H36 H 0.7466 1.1471 -0.0880 0.054 Uiso 1 1 calc R
C37 C 0.6361(15) 1.1174(9) -0.0323(7) 0.058(5) Uani 1 1 d .
H37A H 0.5671 1.0874 -0.0310 0.087 Uiso 1 1 calc R
H37B H 0.6266 1.1628 -0.0205 0.087 Uiso 1 1 calc R
H37C H 0.6891 1.1022 -0.0087 0.087 Uiso 1 1 calc R
C38 C 0.6013(15) 1.1458(8) -0.1263(8) 0.059(5) Uani 1 1 d .
H38A H 0.6244 1.1396 -0.1631 0.088 Uiso 1 1 calc R
H38B H 0.6045 1.1935 -0.1171 0.088 Uiso 1 1 calc R
H38C H 0.5272 1.1227 -0.1231 0.088 Uiso 1 1 calc R
C39 C 0.9258(17) 0.9561(7) -0.1251(7) 0.060(5) Uani 1 1 d .
H39 H 0.9253 0.9090 -0.1388 0.072 Uiso 1 1 calc R
C40 C 0.9880(15) 0.9658(11) -0.0693(10) 0.079(6) Uani 1 1 d .
H40A H 0.9927 1.0122 -0.0555 0.118 Uiso 1 1 calc R
H40B H 1.0607 0.9551 -0.0735 0.118 Uiso 1 1 calc R
H40C H 0.9490 0.9361 -0.0441 0.118 Uiso 1 1 calc R
C41 C 0.9978(16) 1.0022(10) -0.1622(10) 0.083(7) Uani 1 1 d .
H41A H 0.9823 0.9862 -0.1995 0.124 Uiso 1 1 calc R
H41B H 1.0739 1.0017 -0.1534 0.124 Uiso 1 1 calc R
H41C H 0.9825 1.0479 -0.1572 0.124 Uiso 1 1 calc R
C42 C 0.6371(10) 0.7670(6) -0.0778(5) 0.031(3) Uani 1 1 d .
C43 C 0.6540(11) 0.7904(7) -0.0243(6) 0.034(3) Uani 1 1 d .
C44 C 0.5923(11) 0.7554(7) 0.0149(6) 0.034(3) Uani 1 1 d .
H44 H 0.6001 0.7726 0.0510 0.041 Uiso 1 1 calc R
C45 C 0.5221(13) 0.6981(8) 0.0029(6) 0.044(4) Uani 1 1 d .
C46 C 0.5029(11) 0.6782(7) -0.0493(6) 0.040(3) Uani 1 1 d .
H46 H 0.4495 0.6404 -0.0581 0.048 Uiso 1 1 calc R
C47 C 0.5585(12) 0.7109(7) -0.0907(6) 0.039(3) Uani 1 1 d .
C48 C 0.7337(12) 0.8496(8) -0.0067(6) 0.041(3) Uani 1 1 d .
H48 H 0.7774 0.8633 -0.0384 0.049 Uiso 1 1 calc R
C49 C 0.8124(13) 0.8370(8) 0.0375(7) 0.050(4) Uani 1 1 d .
H49A H 0.7719 0.8209 0.0685 0.075 Uiso 1 1 calc R
H49B H 0.8607 0.8787 0.0478 0.075 Uiso 1 1 calc R
H49C H 0.8549 0.8035 0.0244 0.075 Uiso 1 1 calc R
C50 C 0.6783(14) 0.9089(8) 0.0114(7) 0.051(4) Uani 1 1 d .
H50A H 0.6415 0.8993 0.0449 0.077 Uiso 1 1 calc R
H50B H 0.6255 0.9159 -0.0161 0.077 Uiso 1 1 calc R
H50C H 0.7325 0.9491 0.0169 0.077 Uiso 1 1 calc R
C51 C 0.4651(14) 0.6592(10) 0.0482(7) 0.060(5) Uani 1 1 d .
H51 H 0.4907 0.6849 0.0824 0.072 Uiso 1 1 calc R
C52 C 0.496(2) 0.5933(12) 0.0515(10) 0.092(8) Uani 1 1 d .
H52A H 0.4908 0.5707 0.0159 0.138 Uiso 1 1 calc R
H52B H 0.4473 0.5669 0.0753 0.138 Uiso 1 1 calc R
H52C H 0.5701 0.5980 0.0655 0.138 Uiso 1 1 calc R
C53 C 0.3432(15) 0.6533(12) 0.0462(8) 0.072(6) Uani 1 1 d .
H53A H 0.3231 0.6960 0.0370 0.109 Uiso 1 1 calc R
H53B H 0.3148 0.6417 0.0813 0.109 Uiso 1 1 calc R
H53C H 0.3128 0.6185 0.0193 0.109 Uiso 1 1 calc R
C54 C 0.5285(12) 0.6845(9) -0.1481(6) 0.046(4) Uani 1 1 d .
H54 H 0.5630 0.7192 -0.1720 0.056 Uiso 1 1 calc R
C55 C 0.4088(14) 0.6735(10) -0.1612(7) 0.058(5) Uani 1 1 d .
H55A H 0.3712 0.6417 -0.1371 0.087 Uiso 1 1 calc R
H55B H 0.3958 0.6557 -0.1982 0.087 Uiso 1 1 calc R
H55C H 0.3818 0.7160 -0.1567 0.087 Uiso 1 1 calc R
C56 C 0.5807(17) 0.6236(11) -0.1588(8) 0.071(6) Uani 1 1 d .
H56A H 0.6561 0.6331 -0.1463 0.107 Uiso 1 1 calc R
H56B H 0.5775 0.6118 -0.1973 0.107 Uiso 1 1 calc R
H56C H 0.5425 0.5863 -0.1399 0.107 Uiso 1 1 calc R
C57 C 1.089(2) 0.7931(13) -0.0303(10) 0.093(8) Uani 1 1 d .
H57A H 1.1301 0.8054 0.0033 0.140 Uiso 1 1 calc R
H57B H 1.0140 0.7989 -0.0255 0.140 Uiso 1 1 calc R
H57C H 1.1205 0.8217 -0.0581 0.140 Uiso 1 1 calc R
C58 C 1.1980(17) 0.7194(15) -0.0675(9) 0.093(8) Uani 1 1 d .
H58A H 1.2068 0.7437 -0.1002 0.140 Uiso 1 1 calc R
H58B H 1.2042 0.6725 -0.0756 0.140 Uiso 1 1 calc R
H58C H 1.2542 0.7391 -0.0412 0.140 Uiso 1 1 calc R
C59 C 1.0676(18) 0.6795(15) -0.0009(8) 0.091(8) Uani 1 1 d .
H59A H 1.0965 0.6376 -0.0088 0.109 Uiso 1 1 calc R
H59B H 1.1062 0.7017 0.0315 0.109 Uiso 1 1 calc R
C60 C 0.956(2) 0.6626(14) 0.0108(9) 0.092(8) Uani 1 1 d .
H60A H 0.9272 0.7043 0.0190 0.111 Uiso 1 1 calc R
H60B H 0.9504 0.6369 0.0434 0.111 Uiso 1 1 calc R
C61 C 0.7808(18) 0.6331(13) -0.0166(10) 0.091(7) Uani 1 1 d .
H61A H 0.7279 0.6063 -0.0413 0.136 Uiso 1 1 calc R
H61B H 0.7741 0.6803 -0.0180 0.136 Uiso 1 1 calc R
H61C H 0.7678 0.6190 0.0198 0.136 Uiso 1 1 calc R
C62 C 0.897(3) 0.5540(14) -0.0351(13) 0.127(12) Uani 1 1 d .
H62A H 0.9127 0.5396 0.0005 0.191 Uiso 1 1 calc R
H62B H 0.9558 0.5465 -0.0589 0.191 Uiso 1 1 calc R
H62C H 0.8292 0.5284 -0.0493 0.191 Uiso 1 1 calc R
C63 C 0.7578(12) 0.7136(7) 0.1525(5) 0.034(3) Uani 1 1 d .
H63 H 0.7707 0.7085 0.1154 0.041 Uiso 1 1 calc R
C64 C 0.6788(11) 0.7455(6) 0.1702(5) 0.033(3) Uani 1 1 d .
H64 H 0.6319 0.7628 0.1464 0.040 Uiso 1 1 calc R
C65 C 0.8996(12) 0.6510(7) 0.1723(5) 0.035(3) Uani 1 1 d .
C66 C 1.0086(11) 0.6821(8) 0.1719(6) 0.040(3) Uani 1 1 d .
C67 C 1.0858(14) 0.6439(10) 0.1562(7) 0.054(4) Uani 1 1 d .
H67 H 1.1592 0.6641 0.1552 0.065 Uiso 1 1 calc R
C68 C 1.0563(16) 0.5754(9) 0.1416(7) 0.059(5) Uani 1 1 d .
H68 H 1.1095 0.5489 0.1321 0.070 Uiso 1 1 calc R
C69 C 0.9497(16) 0.5479(9) 0.1416(7) 0.057(5) Uani 1 1 d .
H69 H 0.9296 0.5021 0.1306 0.068 Uiso 1 1 calc R
C70 C 0.8705(13) 0.5840(8) 0.1567(6) 0.043(3) Uani 1 1 d .
C71 C 1.0411(12) 0.7546(9) 0.1878(7) 0.053(4) Uani 1 1 d .
H71 H 0.9947 0.7649 0.2180 0.064 Uiso 1 1 calc R
C72 C 1.1578(15) 0.7760(11) 0.2072(9) 0.075(6) Uani 1 1 d .
H72A H 1.2054 0.7769 0.1767 0.113 Uiso 1 1 calc R
H72B H 1.1769 0.7443 0.2324 0.113 Uiso 1 1 calc R
H72C H 1.1659 0.8206 0.2251 0.113 Uiso 1 1 calc R
C73 C 1.0194(19) 0.7975(9) 0.1443(11) 0.088(7) Uani 1 1 d .
H73A H 1.0320 0.7756 0.1098 0.132 Uiso 1 1 calc R
H73B H 1.0676 0.8405 0.1488 0.132 Uiso 1 1 calc R
H73C H 0.9444 0.8049 0.1454 0.132 Uiso 1 1 calc R
C74 C 0.7501(14) 0.5501(8) 0.1572(7) 0.053(4) Uani 1 1 d .
H74 H 0.7044 0.5857 0.1539 0.063 Uiso 1 1 calc R
C75 C 0.7205(16) 0.4993(9) 0.1103(7) 0.061(5) Uani 1 1 d .
H75A H 0.7460 0.4576 0.1180 0.092 Uiso 1 1 calc R
H75B H 0.7545 0.5169 0.0780 0.092 Uiso 1 1 calc R
H75C H 0.6421 0.4907 0.1046 0.092 Uiso 1 1 calc R
C76 C 0.7258(15) 0.5188(9) 0.2094(8) 0.064(5) Uani 1 1 d .
H76A H 0.7754 0.4873 0.2156 0.097 Uiso 1 1 calc R
H76B H 0.6514 0.4951 0.2083 0.097 Uiso 1 1 calc R
H76C H 0.7347 0.5536 0.2384 0.097 Uiso 1 1 calc R
C77 C 0.5863(10) 0.7842(7) 0.2463(5) 0.033(3) Uani 1 1 d .
C78 C 0.4900(11) 0.7449(7) 0.2632(6) 0.036(3) Uani 1 1 d .
C79 C 0.4077(12) 0.7777(8) 0.2817(6) 0.043(4) Uani 1 1 d .
H79 H 0.3426 0.7524 0.2930 0.051 Uiso 1 1 calc R
C80 C 0.4195(13) 0.8460(8) 0.2838(6) 0.045(4) Uani 1 1 d .
H80 H 0.3609 0.8670 0.2951 0.054 Uiso 1 1 calc R
C81 C 0.5143(13) 0.8853(8) 0.2699(6) 0.047(4) Uani 1 1 d .
H81 H 0.5224 0.9326 0.2735 0.056 Uiso 1 1 calc R
C82 C 0.5988(12) 0.8532(7) 0.2503(5) 0.035(3) Uani 1 1 d .
C83 C 0.4710(12) 0.6698(8) 0.2576(6) 0.042(3) Uani 1 1 d .
H83 H 0.5433 0.6557 0.2609 0.050 Uiso 1 1 calc R
C84 C 0.426(2) 0.6448(10) 0.2025(8) 0.087(7) Uani 1 1 d .
H84A H 0.3501 0.6507 0.1996 0.131 Uiso 1 1 calc R
H84B H 0.4309 0.5974 0.1968 0.131 Uiso 1 1 calc R
H84C H 0.4671 0.6701 0.1754 0.131 Uiso 1 1 calc R
C85 C 0.4030(14) 0.6364(9) 0.3006(7) 0.054(4) Uani 1 1 d .
H85A H 0.4449 0.6411 0.3343 0.081 Uiso 1 1 calc R
H85B H 0.3812 0.5889 0.2902 0.081 Uiso 1 1 calc R
H85C H 0.3386 0.6575 0.3052 0.081 Uiso 1 1 calc R
C86 C 0.7017(12) 0.8985(8) 0.2332(7) 0.049(4) Uani 1 1 d .
H86 H 0.7622 0.8721 0.2333 0.059 Uiso 1 1 calc R
C87 C 0.7338(14) 0.9609(9) 0.2709(8) 0.061(5) Uani 1 1 d .
H87A H 0.6817 0.9914 0.2666 0.091 Uiso 1 1 calc R
H87B H 0.8058 0.9833 0.2622 0.091 Uiso 1 1 calc R
H87C H 0.7344 0.9477 0.3079 0.091 Uiso 1 1 calc R
C88 C 0.6868(14) 0.9211(10) 0.1759(7) 0.057(4) Uani 1 1 d .
H88A H 0.6686 0.8817 0.1512 0.085 Uiso 1 1 calc R
H88B H 0.7539 0.9480 0.1651 0.085 Uiso 1 1 calc R
H88C H 0.6285 0.9478 0.1751 0.085 Uiso 1 1 calc R
C89 C 0.7915(13) 0.5819(6) 0.3621(5) 0.038(3) Uani 1 1 d .
C90 C 0.9013(13) 0.5755(9) 0.3648(6) 0.049(4) Uani 1 1 d .
C91 C 0.9319(15) 0.5142(8) 0.3795(6) 0.048(4) Uani 1 1 d .
H91 H 1.0059 0.5096 0.3800 0.057 Uiso 1 1 calc R
C92 C 0.8571(15) 0.4624(9) 0.3927(7) 0.056(5) Uani 1 1 d .
C93 C 0.7478(17) 0.4662(9) 0.3858(7) 0.060(5) Uani 1 1 d .
H93 H 0.6947 0.4284 0.3908 0.073 Uiso 1 1 calc R
C94 C 0.7174(13) 0.5257(8) 0.3716(6) 0.047(4) Uani 1 1 d .
C95 C 0.9920(12) 0.6282(8) 0.3492(6) 0.042(4) Uani 1 1 d .
H95 H 0.9596 0.6688 0.3419 0.051 Uiso 1 1 calc R
C96 C 1.0429(15) 0.6071(11) 0.2973(7) 0.065(5) Uani 1 1 d .
H96A H 1.0735 0.5664 0.3024 0.098 Uiso 1 1 calc R
H96B H 1.1002 0.6428 0.2877 0.098 Uiso 1 1 calc R
H96C H 0.9878 0.5986 0.2686 0.098 Uiso 1 1 calc R
C97 C 1.0785(14) 0.6487(11) 0.3926(8) 0.067(5) Uani 1 1 d .
H97A H 1.0459 0.6657 0.4246 0.100 Uiso 1 1 calc R
H97B H 1.1337 0.6837 0.3801 0.100 Uiso 1 1 calc R
H97C H 1.1117 0.6100 0.4012 0.100 Uiso 1 1 calc R
C98 C 0.891(2) 0.3966(10) 0.4107(8) 0.074(6) Uani 1 1 d .
H98 H 0.9702 0.4101 0.4174 0.089 Uiso 1 1 calc R
C99 C 0.887(2) 0.3465(10) 0.3716(9) 0.082(7) Uani 1 1 d .
H99A H 0.9242 0.3114 0.3844 0.123 Uiso 1 1 calc R
H99B H 0.9223 0.3645 0.3397 0.123 Uiso 1 1 calc R
H99C H 0.8116 0.3278 0.3626 0.123 Uiso 1 1 calc R
C100 C 0.853(2) 0.3802(10) 0.4640(8) 0.080(7) Uani 1 1 d .
H10D H 0.7741 0.3717 0.4633 0.120 Uiso 1 1 calc R
H10E H 0.8792 0.4177 0.4895 0.120 Uiso 1 1 calc R
H10F H 0.8807 0.3403 0.4747 0.120 Uiso 1 1 calc R
C101 C 0.6041(15) 0.5299(8) 0.3646(6) 0.050(4) Uani 1 1 d .
H101 H 0.5983 0.5734 0.3489 0.059 Uiso 1 1 calc R
C102 C 0.5376(17) 0.4708(11) 0.3261(9) 0.080(6) Uani 1 1 d .
H10G H 0.5672 0.4727 0.2902 0.120 Uiso 1 1 calc R
H10H H 0.4616 0.4762 0.3242 0.120 Uiso 1 1 calc R
H10I H 0.5437 0.4276 0.3404 0.120 Uiso 1 1 calc R
C103 C 0.5363(19) 0.5248(14) 0.4159(12) 0.107(9) Uani 1 1 d .
H10J H 0.5444 0.4837 0.4332 0.161 Uiso 1 1 calc R
H10K H 0.4602 0.5241 0.4064 0.161 Uiso 1 1 calc R
H10L H 0.5616 0.5633 0.4406 0.161 Uiso 1 1 calc R
C104 C 0.8622(10) 0.7360(6) 0.4209(5) 0.030(3) Uani 1 1 d .
C105 C 0.8492(11) 0.7171(7) 0.4736(5) 0.036(3) Uani 1 1 d .
C106 C 0.9075(12) 0.7531(8) 0.5158(6) 0.042(4) Uani 1 1 d .
H106 H 0.8975 0.7378 0.5508 0.051 Uiso 1 1 calc R
C107 C 0.9787(12) 0.8097(9) 0.5089(6) 0.050(4) Uani 1 1 d .
C108 C 0.9965(12) 0.8276(8) 0.4564(6) 0.045(4) Uani 1 1 d .
H108 H 1.0488 0.8653 0.4499 0.053 Uiso 1 1 calc R
C109 C 0.9400(11) 0.7919(7) 0.4135(6) 0.038(3) Uani 1 1 d .
C110 C 0.7682(13) 0.6546(7) 0.4878(6) 0.042(4) Uani 1 1 d .
H110 H 0.7328 0.6333 0.4538 0.051 Uiso 1 1 calc R
C111 C 0.8257(17) 0.6040(10) 0.5134(7) 0.067(5) Uani 1 1 d .
H11D H 0.8867 0.5958 0.4915 0.100 Uiso 1 1 calc R
H11E H 0.7756 0.5621 0.5159 0.100 Uiso 1 1 calc R
H11F H 0.8522 0.6211 0.5492 0.100 Uiso 1 1 calc R
C112 C 0.6808(12) 0.6714(9) 0.5240(7) 0.057(5) Uani 1 1 d .
H11G H 0.7135 0.6934 0.5574 0.085 Uiso 1 1 calc R
H11H H 0.6327 0.6303 0.5318 0.085 Uiso 1 1 calc R
H11I H 0.6394 0.7013 0.5063 0.085 Uiso 1 1 calc R
C113 C 1.0386(13) 0.8519(9) 0.5559(6) 0.052(4) Uani 1 1 d .
H113 H 1.0064 0.8335 0.5893 0.063 Uiso 1 1 calc R
C114 C 1.1598(12) 0.8459(10) 0.5584(7) 0.057(4) Uani 1 1 d .
H11J H 1.1958 0.8673 0.5280 0.085 Uiso 1 1 calc R
H11K H 1.1676 0.7987 0.5570 0.085 Uiso 1 1 calc R
H11L H 1.1927 0.8679 0.5917 0.085 Uiso 1 1 calc R
C115 C 1.0239(16) 0.9246(11) 0.5565(9) 0.079(6) Uani 1 1 d .
H11M H 1.0563 0.9449 0.5248 0.118 Uiso 1 1 calc R
H11N H 1.0590 0.9484 0.5887 0.118 Uiso 1 1 calc R
H11O H 0.9468 0.9274 0.5564 0.118 Uiso 1 1 calc R
C116 C 0.9649(14) 0.8160(10) 0.3570(6) 0.054(4) Uani 1 1 d .
H116 H 0.9362 0.7780 0.3311 0.064 Uiso 1 1 calc R
C117 C 1.0836(14) 0.8348(10) 0.3464(7) 0.062(5) Uani 1 1 d .
H11P H 1.1185 0.8647 0.3757 0.092 Uiso 1 1 calc R
H11Q H 1.0924 0.8574 0.3128 0.092 Uiso 1 1 calc R
H11R H 1.1169 0.7944 0.3438 0.092 Uiso 1 1 calc R
C118 C 0.9037(17) 0.8733(13) 0.3452(9) 0.092(8) Uani 1 1 d .
H11S H 0.9310 0.9123 0.3691 0.138 Uiso 1 1 calc R
H11T H 0.8267 0.8594 0.3509 0.138 Uiso 1 1 calc R
H11U H 0.9143 0.8849 0.3080 0.138 Uiso 1 1 calc R
C119 C 0.376(3) 0.7574(16) 0.4551(13) 0.121(10) Uani 1 1 d U
H11V H 0.3244 0.7578 0.4837 0.182 Uiso 1 1 calc R
H11W H 0.4341 0.7335 0.4661 0.182 Uiso 1 1 calc R
H11$ H 0.3399 0.7351 0.4226 0.182 Uiso 1 1 calc R
C120 C 0.343(3) 0.8638(17) 0.4217(13) 0.127(11) Uani 1 1 d U
H12A H 0.3008 0.8372 0.3927 0.190 Uiso 1 1 calc R
H12B H 0.3830 0.9044 0.4077 0.190 Uiso 1 1 calc R
H12C H 0.2951 0.8759 0.4495 0.190 Uiso 1 1 calc R
C121 C 0.4612(17) 0.8579(13) 0.4961(8) 0.082(7) Uani 1 1 d .
H12D H 0.4848 0.8245 0.5190 0.098 Uiso 1 1 calc R
H12E H 0.4006 0.8749 0.5138 0.098 Uiso 1 1 calc R
C122 C 0.5525(19) 0.9147(15) 0.4930(9) 0.095(8) Uani 1 1 d .
H12F H 0.5262 0.9507 0.4740 0.114 Uiso 1 1 calc R
H12G H 0.5742 0.9326 0.5297 0.114 Uiso 1 1 calc R
C123 C 0.709(3) 0.9660(15) 0.4576(13) 0.121(10) Uani 1 1 d U
H12H H 0.6603 0.9973 0.4485 0.181 Uiso 1 1 calc R
H12I H 0.7571 0.9609 0.4281 0.181 Uiso 1 1 calc R
H12J H 0.7513 0.9833 0.4899 0.181 Uiso 1 1 calc R
C124 C 0.715(2) 0.8652(15) 0.4975(12) 0.117(11) Uani 1 1 d .
H12K H 0.6770 0.8433 0.5271 0.175 Uiso 1 1 calc R
H12L H 0.7765 0.8978 0.5116 0.175 Uiso 1 1 calc R
H12M H 0.7414 0.8316 0.4739 0.175 Uiso 1 1 calc R

loop_
_atom_site_aniso_label
_atom_site_aniso_U_11
_atom_site_aniso_U_22
_atom_site_aniso_U_33
_atom_site_aniso_U_23
_atom_site_aniso_U_13
_atom_site_aniso_U_12
Sn1 0.0308(5) 0.0343(5) 0.0300(5) 0.0026(4) 0.0029(4) 0.0097(4)
Sn2 0.0310(5) 0.0342(5) 0.0309(5) 0.0025(4) -0.0009(4) 0.0134(4)
Ga1 0.0316(8) 0.0301(8) 0.0287(7) 0.0038(6) 0.0022(6) 0.0122(6)
Ga2 0.0302(8) 0.0318(8) 0.0296(8) 0.0031(6) -0.0011(6) 0.0134(6)
K1 0.051(2) 0.068(2) 0.0358(18) 0.0083(16) -0.0007(15) 0.0282(18)
K2 0.0449(19) 0.060(2) 0.0427(18) -0.0061(16) -0.0002(14) 0.0253(17)
N1 0.044(7) 0.036(6) 0.027(6) 0.002(5) -0.004(5) 0.020(5)
N2 0.034(6) 0.066(8) 0.025(6) 0.009(5) 0.003(5) 0.029(6)
N3 0.052(9) 0.147(19) 0.044(9) 0.017(10) -0.001(7) 0.027(11)
N4 0.062(9) 0.069(10) 0.054(9) 0.006(7) 0.006(7) 0.027(8)
N5 0.027(5) 0.024(5) 0.036(6) 0.003(4) 0.001(4) 0.010(4)
N6 0.034(6) 0.039(7) 0.029(6) 0.004(5) -0.004(5) 0.012(5)
N7 0.057(10) 0.126(16) 0.045(9) -0.016(9) 0.008(7) 0.021(10)
N8 0.045(8) 0.059(9) 0.054(8) -0.011(7) 0.005(6) 0.013(7)
C1 0.050(9) 0.042(8) 0.023(7) -0.004(6) 0.002(6) 0.021(7)
C2 0.043(8) 0.054(9) 0.023(7) 0.000(6) 0.008(6) 0.020(7)
C3 0.041(8) 0.041(8) 0.027(7) -0.001(6) 0.003(6) 0.015(6)
C4 0.048(9) 0.058(10) 0.033(8) 0.007(7) -0.012(6) 0.027(8)
C5 0.057(11) 0.069(13) 0.053(10) -0.007(9) -0.019(8) 0.018(9)
C6 0.074(12) 0.068(12) 0.048(10) 0.011(8) -0.004(9) 0.054(10)
C7 0.098(15) 0.049(10) 0.043(9) 0.007(8) 0.008(9) 0.035(10)
C8 0.048(9) 0.035(8) 0.053(9) 0.002(7) 0.014(7) 0.020(7)
C9 0.051(10) 0.054(10) 0.055(10) 0.002(8) -0.018(8) 0.014(8)
C10 0.14(2) 0.063(14) 0.061(13) 0.005(11) 0.006(14) -0.003(14)
C11 0.077(13) 0.083(14) 0.044(10) 0.001(9) 0.002(9) 0.006(11)
C12 0.058(10) 0.026(8) 0.075(12) 0.008(7) 0.000(9) 0.013(7)
C13 0.089(14) 0.043(10) 0.059(11) 0.018(8) 0.010(10) 0.001(9)
C14 0.083(9) 0.082(9) 0.091(9) -0.002(6) 0.010(6) 0.008(6)
C15 0.034(7) 0.044(8) 0.023(6) -0.006(6) -0.004(5) 0.017(6)
C16 0.028(7) 0.052(9) 0.036(8) 0.007(7) 0.001(6) 0.008(6)
C17 0.053(9) 0.054(10) 0.038(8) 0.004(7) -0.002(7) 0.025(8)
C18 0.044(9) 0.063(11) 0.060(11) 0.006(8) 0.001(8) 0.032(8)
C19 0.070(12) 0.056(10) 0.046(9) 0.018(8) 0.011(8) 0.038(9)
C20 0.035(7) 0.036(8) 0.044(8) 0.004(6) -0.003(6) 0.013(6)
C21 0.054(10) 0.047(9) 0.047(9) 0.002(7) -0.004(7) 0.024(8)
C22 0.053(10) 0.066(12) 0.047(10) 0.000(8) 0.000(8) 0.010(9)
C23 0.12(2) 0.068(14) 0.053(12) 0.019(10) 0.016(12) 0.000(13)
C24 0.028(7) 0.028(7) 0.060(10) 0.003(6) 0.004(6) 0.003(6)
C25 0.066(12) 0.056(12) 0.076(13) -0.013(10) 0.015(10) -0.001(9)
C26 0.057(11) 0.057(11) 0.061(11) -0.004(9) 0.003(9) -0.011(9)
C27 0.054(9) 0.041(8) 0.022(6) 0.012(6) 0.010(6) 0.023(7)
C28 0.039(8) 0.041(8) 0.032(7) -0.011(6) 0.008(6) 0.009(6)
C29 0.033(7) 0.046(9) 0.038(8) -0.003(6) 0.004(6) 0.013(6)
C30 0.068(11) 0.035(8) 0.031(8) -0.003(6) 0.008(7) 0.007(7)
C31 0.045(9) 0.035(8) 0.052(9) 0.007(7) 0.008(7) 0.019(7)
C32 0.052(9) 0.027(7) 0.047(9) 0.019(6) -0.005(7) -0.005(7)
C33 0.039(8) 0.043(8) 0.034(7) 0.000(6) 0.002(6) 0.016(6)
C34 0.038(9) 0.068(12) 0.051(10) 0.009(8) 0.014(7) 0.007(8)
C35 0.035(8) 0.065(11) 0.042(8) 0.008(7) -0.004(6) 0.018(7)
C36 0.052(9) 0.039(8) 0.047(9) -0.005(7) 0.005(7) 0.016(7)
C37 0.060(11) 0.054(11) 0.057(11) -0.010(8) 0.012(8) 0.004(9)
C38 0.066(12) 0.041(9) 0.071(12) -0.007(8) -0.004(9) 0.018(8)
C39 0.100(15) 0.018(7) 0.061(11) -0.001(7) 0.030(10) 0.003(8)
C40 0.043(10) 0.082(15) 0.108(18) 0.010(13) -0.024(11) 0.001(10)
C41 0.053(12) 0.062(13) 0.13(2) 0.011(13) 0.043(12) 0.007(10)
C42 0.032(7) 0.029(7) 0.036(7) 0.016(6) 0.015(6) 0.014(6)
C43 0.030(7) 0.033(7) 0.039(8) 0.011(6) 0.006(6) 0.007(6)
C44 0.036(7) 0.034(8) 0.033(7) -0.001(6) 0.003(6) 0.006(6)
C45 0.049(9) 0.054(10) 0.038(8) 0.023(7) 0.011(7) 0.026(8)
C46 0.032(7) 0.034(8) 0.055(9) 0.013(7) 0.013(6) 0.001(6)
C47 0.041(8) 0.042(8) 0.039(8) 0.002(6) 0.005(6) 0.022(7)
C48 0.041(8) 0.047(9) 0.036(8) 0.007(7) 0.004(6) 0.011(7)
C49 0.045(9) 0.048(10) 0.053(10) 0.002(8) -0.005(7) -0.003(7)
C50 0.052(10) 0.040(9) 0.056(10) -0.009(7) -0.014(8) -0.001(7)
C51 0.053(10) 0.087(14) 0.046(10) 0.032(9) 0.015(8) 0.017(10)
C52 0.111(19) 0.090(17) 0.095(17) 0.051(14) 0.048(14) 0.057(15)
C53 0.052(11) 0.106(17) 0.063(12) 0.032(11) 0.017(9) 0.013(11)
C54 0.037(8) 0.056(10) 0.046(9) 0.002(7) 0.000(7) 0.005(7)
C55 0.054(10) 0.071(12) 0.046(10) 0.002(9) -0.010(8) 0.002(9)
C56 0.068(13) 0.090(15) 0.056(11) -0.009(10) 0.009(9) 0.017(11)
C57 0.088(17) 0.10(2) 0.082(16) -0.023(14) 0.000(13) 0.001(15)
C58 0.062(13) 0.15(2) 0.078(15) 0.023(15) 0.004(11) 0.033(15)
C59 0.070(14) 0.17(3) 0.053(12) 0.021(14) -0.010(10) 0.061(16)
C60 0.095(18) 0.11(2) 0.065(14) 0.028(13) 0.005(12) -0.011(15)
C61 0.068(14) 0.107(19) 0.104(18) -0.013(15) -0.009(13) 0.045(14)
C62 0.17(3) 0.09(2) 0.13(3) 0.005(18) 0.06(2) 0.07(2)
C63 0.056(9) 0.034(7) 0.019(6) 0.009(5) 0.011(6) 0.023(7)
C64 0.043(8) 0.027(7) 0.030(7) 0.006(5) -0.006(6) 0.007(6)
C65 0.046(8) 0.030(7) 0.035(7) 0.012(6) 0.005(6) 0.018(6)
C66 0.034(8) 0.054(9) 0.033(8) 0.002(7) 0.007(6) 0.008(7)
C67 0.043(9) 0.075(12) 0.048(9) -0.004(8) 0.008(7) 0.026(9)
C68 0.072(13) 0.058(11) 0.056(11) 0.001(8) 0.009(9) 0.040(10)
C69 0.080(13) 0.042(9) 0.058(11) 0.004(8) 0.009(9) 0.035(9)
C70 0.048(9) 0.045(9) 0.038(8) 0.008(7) -0.001(7) 0.017(7)
C71 0.031(8) 0.063(11) 0.063(11) -0.012(9) 0.007(7) 0.006(7)
C72 0.048(11) 0.087(15) 0.082(14) -0.011(12) 0.010(10) -0.009(10)
C73 0.094(17) 0.025(9) 0.14(2) 0.015(11) -0.018(15) -0.014(10)
C74 0.057(10) 0.040(9) 0.060(11) 0.000(8) 0.010(8) 0.008(8)
C75 0.073(12) 0.044(10) 0.063(11) 0.007(8) 0.008(9) -0.007(9)
C76 0.060(11) 0.057(11) 0.072(13) -0.015(9) 0.020(9) 0.001(9)
C77 0.029(7) 0.037(8) 0.035(7) 0.010(6) -0.001(5) 0.012(6)
C78 0.037(8) 0.039(8) 0.037(8) -0.002(6) -0.005(6) 0.017(6)
C79 0.033(8) 0.058(10) 0.038(8) 0.008(7) -0.002(6) 0.008(7)
C80 0.048(9) 0.052(10) 0.041(8) 0.002(7) 0.006(7) 0.024(8)
C81 0.059(10) 0.038(8) 0.050(9) 0.005(7) 0.002(8) 0.029(8)
C82 0.043(8) 0.033(7) 0.032(7) -0.008(6) -0.006(6) 0.017(6)
C83 0.032(7) 0.043(9) 0.049(9) -0.003(7) 0.003(6) 0.003(6)
C84 0.13(2) 0.053(12) 0.067(13) -0.010(10) -0.002(13) -0.023(13)
C85 0.060(11) 0.049(10) 0.053(10) 0.010(8) -0.004(8) 0.006(8)
C86 0.037(8) 0.042(9) 0.068(11) -0.010(8) -0.003(7) 0.013(7)
C87 0.047(10) 0.059(11) 0.077(13) -0.006(9) -0.008(9) 0.018(9)
C88 0.046(9) 0.069(12) 0.058(11) 0.011(9) 0.005(8) 0.014(9)
C89 0.069(10) 0.020(7) 0.031(7) 0.007(5) -0.002(7) 0.023(7)
C90 0.055(10) 0.070(11) 0.031(8) 0.013(7) 0.006(7) 0.033(9)
C91 0.066(11) 0.043(9) 0.044(9) 0.013(7) 0.008(8) 0.031(8)
C92 0.066(11) 0.066(12) 0.046(9) 0.004(8) 0.005(8) 0.041(10)
C93 0.096(15) 0.041(9) 0.047(10) 0.018(8) 0.003(9) 0.015(9)
C94 0.052(9) 0.045(9) 0.046(9) 0.006(7) 0.004(7) 0.015(8)
C95 0.039(8) 0.048(9) 0.047(9) 0.017(7) 0.002(7) 0.027(7)
C96 0.062(11) 0.091(15) 0.055(11) 0.021(10) 0.025(9) 0.043(11)
C97 0.047(10) 0.085(14) 0.072(13) 0.005(11) -0.004(9) 0.021(10)
C98 0.114(18) 0.054(12) 0.064(12) 0.013(10) -0.001(12) 0.042(12)
C99 0.12(2) 0.057(12) 0.078(14) 0.014(10) 0.030(13) 0.049(13)
C100 0.126(19) 0.066(13) 0.063(12) 0.030(10) 0.000(12) 0.051(13)
C101 0.084(12) 0.036(8) 0.036(8) -0.005(6) -0.007(8) 0.037(8)
C102 0.066(13) 0.085(16) 0.083(15) 0.014(12) -0.008(11) -0.009(11)
C103 0.062(14) 0.11(2) 0.14(2) -0.042(18) -0.004(15) -0.003(14)
C104 0.031(7) 0.031(7) 0.031(7) -0.001(5) 0.001(5) 0.016(6)
C105 0.041(8) 0.042(8) 0.027(7) -0.001(6) 0.008(6) 0.015(6)
C106 0.045(9) 0.057(10) 0.031(7) 0.004(7) 0.009(6) 0.024(8)
C107 0.034(8) 0.079(12) 0.037(8) -0.003(8) 0.005(6) 0.011(8)
C108 0.033(8) 0.058(10) 0.042(9) -0.001(7) -0.001(6) 0.005(7)
C109 0.037(8) 0.041(8) 0.039(8) -0.004(6) -0.006(6) 0.013(6)
C110 0.052(9) 0.041(8) 0.032(7) -0.005(6) 0.022(7) 0.004(7)
C111 0.086(14) 0.066(12) 0.051(11) 0.018(9) 0.002(10) 0.016(11)
C112 0.028(8) 0.068(12) 0.073(12) -0.013(9) 0.013(8) 0.009(8)
C113 0.045(9) 0.076(12) 0.031(8) -0.001(8) 0.000(7) 0.001(8)
C114 0.034(8) 0.078(13) 0.056(10) -0.005(9) -0.007(7) 0.008(8)
C115 0.056(12) 0.086(16) 0.089(16) -0.033(12) -0.004(11) 0.008(11)
C116 0.054(10) 0.072(12) 0.030(8) 0.000(8) -0.002(7) -0.001(9)
C117 0.047(10) 0.082(14) 0.055(11) 0.009(9) 0.009(8) 0.005(9)
C118 0.072(14) 0.14(2) 0.089(16) 0.065(15) 0.011(12) 0.066(15)
C119 0.122(12) 0.121(12) 0.118(12) 0.002(7) 0.007(7) 0.011(7)
C120 0.124(12) 0.134(12) 0.123(12) 0.007(7) 0.004(7) 0.025(7)
C121 0.062(13) 0.13(2) 0.051(11) -0.035(12) -0.002(9) 0.006(13)
C122 0.084(17) 0.13(2) 0.067(14) -0.026(14) -0.004(12) 0.027(16)
C123 0.125(12) 0.119(12) 0.118(11) 0.007(7) 0.002(7) 0.017(7)
C124 0.079(16) 0.13(2) 0.16(3) -0.008(19) -0.040(16) 0.079(17)

loop_
_atom_type_symbol
_atom_type_description
_atom_type_scat_dispersion_real
_atom_type_scat_dispersion_imag
_atom_type_scat_source
C C 0.0033 0.0016 'International Tables Vol C Tables 4.2.6.8 and 6.1.1.4'
H H 0.0000 0.0000 'International Tables Vol C Tables 4.2.6.8 and 6.1.1.4'
N N 0.0061 0.0033 'International Tables Vol C Tables 4.2.6.8 and 6.1.1.4'
Ga Ga 0.2307 1.6083 'International Tables Vol C Tables 4.2.6.8 and 6.1.1.4'
Sn Sn -0.6537 1.4246 'International Tables Vol C Tables 4.2.6.8 and 6.1.1.4'
K K 0.2009 0.2494 'International Tables Vol C Tables 4.2.6.8 and 6.1.1.4'

loop_
_geom_angle_atom_site_label_1
_geom_angle_atom_site_label_2
_geom_angle_atom_site_label_3
_geom_angle
C27 Sn1 C42 99.7(5)
C27 Sn1 Ga1 98.0(3)
C42 Sn1 Ga1 117.8(4)
C27 Sn1 K1 154.9(4)
C42 Sn1 K1 98.8(3)
Ga1 Sn1 K1 88.22(7)
C89 Sn2 C104 97.7(5)
C89 Sn2 Ga2 100.8(4)
C104 Sn2 Ga2 114.5(3)
C89 Sn2 K2 163.0(4)
C104 Sn2 K2 89.6(3)
Ga2 Sn2 K2 89.85(7)
N1 Ga1 N2 85.9(5)
N1 Ga1 Sn1 144.4(3)
N2 Ga1 Sn1 118.7(3)
N6 Ga2 N5 85.3(4)
N6 Ga2 Sn2 151.6(3)
N5 Ga2 Sn2 116.2(3)
N3 K1 N4 66.1(5)
N3 K1 C20 140.1(4)
N4 K1 C20 129.8(4)
N3 K1 C19 117.5(5)
N4 K1 C19 116.2(4)
C20 K1 C19 25.6(4)
N3 K1 C15 134.8(4)
N4 K1 C15 153.6(5)
C20 K1 C15 24.7(4)
C19 K1 C15 44.5(4)
N3 K1 C16 109.3(4)
N4 K1 C16 164.8(4)
C20 K1 C16 44.4(4)
C19 K1 C16 51.8(4)
C15 K1 C16 25.8(4)
N3 K1 C17 92.3(5)
N4 K1 C17 140.3(4)
C20 K1 C17 51.1(4)
C19 K1 C17 43.6(5)
C15 K1 C17 44.5(4)
C16 K1 C17 25.1(3)
N3 K1 C18 96.4(5)
N4 K1 C18 121.1(4)
C20 K1 C18 43.8(4)
C19 K1 C18 24.5(4)
C15 K1 C18 51.3(4)
C16 K1 C18 43.9(4)
C17 K1 C18 24.6(4)
N3 K1 Sn1 112.1(5)
N4 K1 Sn1 107.6(3)
C20 K1 Sn1 97.9(3)
C19 K1 Sn1 123.3(3)
C15 K1 Sn1 81.0(2)
C16 K1 Sn1 87.6(3)
C17 K1 Sn1 111.4(3)
C18 K1 Sn1 130.4(3)
N7 K2 N8 64.1(5)
N7 K2 C78 109.8(4)
N8 K2 C78 165.1(4)
N7 K2 C79 87.6(4)
N8 K2 C79 141.6(4)
C78 K2 C79 25.1(4)
N7 K2 C77 131.5(4)
N8 K2 C77 150.4(4)
C78 K2 C77 25.5(4)
C79 K2 C77 44.0(4)
N7 K2 C80 84.9(5)
N8 K2 C80 121.5(4)
C78 K2 C80 43.7(4)
C79 K2 C80 24.5(4)
C77 K2 C80 50.3(3)
N7 K2 C81 102.7(5)
N8 K2 C81 115.0(4)
C78 K2 C81 51.6(4)
C79 K2 C81 43.7(4)
C77 K2 C81 43.6(3)
C80 K2 C81 24.5(4)
N7 K2 C82 126.9(5)
N8 K2 C82 127.0(4)
C78 K2 C82 44.2(4)
C79 K2 C82 50.9(4)
C77 K2 C82 24.5(3)
C80 K2 C82 43.1(4)
C81 K2 C82 24.9(3)
N7 K2 Sn2 128.0(5)
N8 K2 Sn2 114.4(3)
C78 K2 Sn2 80.3(2)
C79 K2 Sn2 103.3(3)
C77 K2 Sn2 77.5(2)
C80 K2 Sn2 123.7(3)
C81 K2 Sn2 120.4(3)
C82 K2 Sn2 96.5(2)
C1 N1 C3 119.5(11)
C1 N1 Ga1 109.3(8)
C3 N1 Ga1 131.2(9)
C2 N2 C15 118.9(11)
C2 N2 Ga1 109.8(8)
C15 N2 Ga1 131.0(9)
C58 N3 C57 109(2)
C58 N3 C59 112.6(17)
C57 N3 C59 111.4(19)
C58 N3 K1 110.1(13)
C57 N3 K1 104.4(13)
C59 N3 K1 109.5(14)
C62 N4 C60 114(2)
C62 N4 C61 110(2)
C60 N4 C61 102.3(17)
C62 N4 K1 115.3(14)
C60 N4 K1 106.4(12)
C61 N4 K1 107.2(13)
C64 N5 C77 119.5(11)
C64 N5 Ga2 110.4(8)
C77 N5 Ga2 130.0(9)
C63 N6 C65 119.5(11)
C63 N6 Ga2 110.1(8)
C65 N6 Ga2 130.3(9)
C119 N7 C121 107(2)
C119 N7 C120 115(2)
C121 N7 C120 107(2)
C119 N7 K2 105.0(16)
C121 N7 K2 111.9(12)
C120 N7 K2 110.8(16)
C122 N8 C124 118(2)
C122 N8 C123 104(2)
C124 N8 C123 104(2)
C122 N8 K2 112.1(12)
C124 N8 K2 103.5(13)
C123 N8 K2 115.3(14)
C2 C1 N1 118.0(12)
C1 C2 N2 117.0(12)
C4 C3 C8 122.9(14)
C4 C3 N1 118.4(13)
C8 C3 N1 118.7(13)
C3 C4 C5 116.8(15)
C3 C4 C9 123.5(13)
C5 C4 C9 119.6(15)
C6 C5 C4 122.0(17)
C5 C6 C7 119.6(15)
C8 C7 C6 119.8(16)
C7 C8 C3 118.7(16)
C7 C8 C12 118.8(15)
C3 C8 C12 122.4(13)
C10 C9 C11 112.9(17)
C10 C9 C4 108.4(15)
C11 C9 C4 113.7(14)
C13 C12 C8 115.1(14)
C13 C12 C14 109.8(15)
C8 C12 C14 111.0(16)
C20 C15 N2 121.7(13)
C20 C15 C16 119.1(12)
N2 C15 C16 119.2(13)
C20 C15 K1 76.1(8)
N2 C15 K1 116.1(8)
C16 C15 K1 78.0(8)
C17 C16 C15 118.2(14)
C17 C16 C21 120.0(14)
C15 C16 C21 121.8(13)
C17 C16 K1 77.7(9)
C15 C16 K1 76.2(8)
C21 C16 K1 116.9(10)
C18 C17 C16 120.9(16)
C18 C17 K1 78.1(10)
C16 C17 K1 77.2(9)
C19 C18 C17 121.0(15)
C19 C18 K1 75.5(10)
C17 C18 K1 77.3(9)
C18 C19 C20 119.2(16)
C18 C19 K1 80.0(10)
C20 C19 K1 76.3(9)
C15 C20 C19 121.6(14)
C15 C20 C24 120.0(12)
C19 C20 C24 118.2(14)
C15 C20 K1 79.1(8)
C19 C20 K1 78.1(9)
C24 C20 K1 118.2(9)
C16 C21 C23 112.3(14)
C16 C21 C22 112.3(13)
C23 C21 C22 109.3(16)
C26 C24 C25 110.1(13)
C26 C24 C20 111.6(12)
C25 C24 C20 112.9(13)
C32 C27 C28 118.0(13)
C32 C27 Sn1 116.4(10)
C28 C27 Sn1 124.7(11)
C29 C28 C27 120.0(14)
C29 C28 C33 118.7(13)
C27 C28 C33 121.3(13)
C28 C29 C30 123.4(14)
C31 C30 C29 114.6(14)
C31 C30 C36 122.8(15)
C29 C30 C36 122.4(15)
C30 C31 C32 126.5(16)
C31 C32 C39 120.5(14)
C31 C32 C27 117.2(15)
C39 C32 C27 122.4(14)
C28 C33 C34 113.1(12)
C28 C33 C35 109.7(13)
C34 C33 C35 109.2(12)
C37 C36 C38 112.1(14)
C37 C36 C30 111.4(13)
C38 C36 C30 112.2(13)
C32 C39 C41 115.0(16)
C32 C39 C40 114.0(15)
C41 C39 C40 104.8(17)
C43 C42 C47 119.2(12)
C43 C42 Sn1 113.9(10)
C47 C42 Sn1 125.5(10)
C42 C43 C44 118.3(13)
C42 C43 C48 123.3(12)
C44 C43 C48 118.4(13)
C45 C44 C43 122.4(13)
C46 C45 C44 118.1(13)
C46 C45 C51 122.2(16)
C44 C45 C51 119.6(15)
C45 C46 C47 122.8(15)
C46 C47 C42 118.8(13)
C46 C47 C54 118.1(14)
C42 C47 C54 123.1(13)
C43 C48 C49 114.2(13)
C43 C48 C50 111.5(12)
C49 C48 C50 109.2(13)
C52 C51 C53 110.0(19)
C52 C51 C45 112.1(15)
C53 C51 C45 114.4(14)
C56 C54 C55 114.0(15)
C56 C54 C47 107.7(13)
C55 C54 C47 114.2(13)
C60 C59 N3 116.4(17)
C59 C60 N4 115(2)
C64 C63 N6 117.9(12)
C63 C64 N5 116.2(12)
C70 C65 C66 120.6(13)
C70 C65 N6 119.7(13)
C66 C65 N6 119.7(13)
C67 C66 C65 118.6(15)
C67 C66 C71 120.1(14)
C65 C66 C71 121.3(13)
C66 C67 C68 120.6(16)
C69 C68 C67 118.7(15)
C68 C69 C70 122.5(17)
C69 C70 C65 118.9(16)
C69 C70 C74 120.7(15)
C65 C70 C74 120.4(13)
C73 C71 C66 111.9(15)
C73 C71 C72 108.2(17)
C66 C71 C72 116.0(15)
C76 C74 C75 111.2(14)
C76 C74 C70 110.3(15)
C75 C74 C70 112.1(14)
C82 C77 C78 120.5(12)
C82 C77 N5 120.1(12)
C78 C77 N5 119.4(12)
C82 C77 K2 78.9(8)
C78 C77 K2 74.9(8)
N5 C77 K2 117.9(8)
C79 C78 C77 118.3(13)
C79 C78 C83 119.2(14)
C77 C78 C83 122.4(12)
C79 C78 K2 77.4(8)
C77 C78 K2 79.6(8)
C83 C78 K2 117.0(9)
C80 C79 C78 120.6(14)
C80 C79 K2 80.2(9)
C78 C79 K2 77.4(8)
C79 C80 C81 122.1(14)
C79 C80 K2 75.3(9)
C81 C80 K2 78.7(9)
C80 C81 C82 118.2(14)
C80 C81 K2 76.8(9)
C82 C81 K2 77.7(8)
C77 C82 C81 120.1(14)
C77 C82 C86 122.9(12)
C81 C82 C86 117.0(13)
C77 C82 K2 76.6(8)
C81 C82 K2 77.4(8)
C86 C82 K2 117.6(9)
C78 C83 C85 114.3(13)
C78 C83 C84 111.2(14)
C85 C83 C84 111.0(14)
C87 C86 C82 113.0(14)
C87 C86 C88 108.6(15)
C82 C86 C88 110.6(13)
C94 C89 C90 116.9(13)
C94 C89 Sn2 120.1(11)
C90 C89 Sn2 121.6(12)
C89 C90 C91 119.9(16)
C89 C90 C95 124.3(13)
C91 C90 C95 115.7(14)
C92 C91 C90 121.0(16)
C91 C92 C93 119.4(16)
C91 C92 C98 121.0(17)
C93 C92 C98 119.5(19)
C94 C93 C92 119.5(18)
C93 C94 C89 122.8(16)
C93 C94 C101 119.7(16)
C89 C94 C101 117.5(14)
C90 C95 C97 113.9(14)
C90 C95 C96 111.5(15)
C97 C95 C96 110.1(14)
C99 C98 C100 119(2)
C99 C98 C92 115.6(17)
C100 C98 C92 112.4(16)
C94 C101 C103 116.1(15)
C94 C101 C102 114.2(14)
C103 C101 C102 101.6(16)
C109 C104 C105 116.1(12)
C109 C104 Sn2 128.0(10)
C105 C104 Sn2 115.3(10)
C106 C105 C104 121.7(14)
C106 C105 C110 116.5(13)
C104 C105 C110 121.9(13)
C107 C106 C105 122.2(14)
C106 C107 C108 116.9(15)
C106 C107 C113 122.2(14)
C108 C107 C113 120.9(16)
C109 C108 C107 121.8(16)
C108 C109 C104 121.1(14)
C108 C109 C116 117.9(14)
C104 C109 C116 121.0(13)
C112 C110 C111 109.2(14)
C112 C110 C105 113.0(12)
C111 C110 C105 111.1(14)
C115 C113 C107 112.9(15)
C115 C113 C114 110.7(15)
C107 C113 C114 112.0(14)
C117 C116 C118 111.0(17)
C117 C116 C109 114.6(14)
C118 C116 C109 110.5(14)
N7 C121 C122 115.6(19)
N8 C122 C121 115(2)

loop_
_geom_bond_atom_site_label_1
_geom_bond_atom_site_label_2
_geom_bond_distance
Sn1 C27 2.216(14)
Sn1 C42 2.262(12)
Sn1 Ga1 2.6660(18)
Sn1 K1 3.495(4)
Sn2 C89 2.223(12)
Sn2 C104 2.256(13)
Sn2 Ga2 2.6745(18)
Sn2 K2 3.533(3)
Ga1 N1 1.914(11)
Ga1 N2 1.923(11)
Ga2 N6 1.901(11)
Ga2 N5 1.921(10)
K1 N3 2.768(17)
K1 N4 2.816(16)
K1 C20 3.164(15)
K1 C19 3.187(17)
K1 C15 3.201(13)
K1 C16 3.225(15)
K1 C17 3.232(16)
K1 C18 3.242(16)
K2 N7 2.776(15)
K2 N8 2.840(14)
K2 C78 3.196(14)
K2 C79 3.196(15)
K2 C77 3.256(14)
K2 C80 3.257(16)
K2 C81 3.281(15)
K2 C82 3.284(14)
N1 C1 1.395(17)
N1 C3 1.421(17)
N2 C2 1.388(17)
N2 C15 1.421(16)
N3 C58 1.44(3)
N3 C57 1.46(3)
N3 C59 1.49(3)
N4 C62 1.44(3)
N4 C60 1.46(3)
N4 C61 1.46(2)
N5 C64 1.370(17)
N5 C77 1.426(16)
N6 C63 1.371(16)
N6 C65 1.417(17)
N7 C119 1.42(3)
N7 C121 1.47(2)
N7 C120 1.49(3)
N8 C122 1.38(3)
N8 C124 1.45(2)
N8 C123 1.52(3)
C1 C2 1.328(19)
C3 C4 1.38(2)
C3 C8 1.39(2)
C4 C5 1.42(2)
C4 C9 1.53(2)
C5 C6 1.36(3)
C6 C7 1.41(3)
C7 C8 1.39(2)
C8 C12 1.53(2)
C9 C10 1.48(3)
C9 C11 1.52(2)
C12 C13 1.51(2)
C12 C14 1.53(3)
C15 C20 1.36(2)
C15 C16 1.44(2)
C16 C17 1.40(2)
C16 C21 1.49(2)
C17 C18 1.38(2)
C18 C19 1.36(2)
C19 C20 1.41(2)
C20 C24 1.558(19)
C21 C23 1.53(2)
C21 C22 1.56(2)
C24 C26 1.52(2)
C24 C25 1.53(2)
C27 C32 1.41(2)
C27 C28 1.43(2)
C28 C29 1.37(2)
C28 C33 1.51(2)
C29 C30 1.40(2)
C30 C31 1.36(2)
C30 C36 1.54(2)
C31 C32 1.39(2)
C32 C39 1.40(2)
C33 C34 1.523(19)
C33 C35 1.565(19)
C36 C37 1.50(2)
C36 C38 1.52(2)
C39 C41 1.56(2)
C39 C40 1.58(3)
C42 C43 1.402(19)
C42 C47 1.40(2)
C43 C44 1.414(19)
C43 C48 1.48(2)
C44 C45 1.36(2)
C45 C46 1.36(2)
C45 C51 1.54(2)
C46 C47 1.40(2)
C47 C54 1.53(2)
C48 C49 1.53(2)
C48 C50 1.54(2)
C51 C52 1.46(3)
C51 C53 1.52(2)
C54 C56 1.51(2)
C54 C55 1.51(2)
C59 C60 1.43(3)
C63 C64 1.342(18)
C65 C70 1.39(2)
C65 C66 1.42(2)
C66 C67 1.39(2)
C66 C71 1.50(2)
C67 C68 1.41(3)
C68 C69 1.37(3)
C69 C70 1.38(2)
C70 C74 1.56(2)
C71 C73 1.48(3)
C71 C72 1.53(2)
C74 C76 1.50(2)
C74 C75 1.53(2)
C77 C82 1.386(19)
C77 C78 1.43(2)
C78 C79 1.39(2)
C78 C83 1.51(2)
C79 C80 1.37(2)
C80 C81 1.39(2)
C81 C82 1.416(19)
C82 C86 1.54(2)
C83 C85 1.51(2)
C83 C84 1.52(2)
C86 C87 1.54(2)
C86 C88 1.55(2)
C89 C94 1.39(2)
C89 C90 1.41(2)
C90 C91 1.43(2)
C90 C95 1.51(2)
C91 C92 1.35(3)
C92 C93 1.40(3)
C92 C98 1.55(2)
C93 C94 1.39(2)
C94 C101 1.45(2)
C95 C97 1.52(2)
C95 C96 1.53(2)
C98 C99 1.37(3)
C98 C100 1.46(3)
C101 C103 1.56(3)
C101 C102 1.61(3)
C104 C109 1.40(2)
C104 C105 1.401(19)
C105 C106 1.38(2)
C105 C110 1.56(2)
C106 C107 1.36(2)
C107 C108 1.40(2)
C107 C113 1.53(2)
C108 C109 1.38(2)
C109 C116 1.54(2)
C110 C112 1.507(19)
C110 C111 1.51(2)
C113 C115 1.52(3)
C113 C114 1.55(2)
C116 C117 1.51(2)
C116 C118 1.53(3)
C121 C122 1.50(3)
